data_2205705
loop_
_publ_author_name
'K. Anitha'
'S. Athimoolam'
'R. K. Rajaram'

_publ_section_title
;
 <small>L</small>-Asparaginium picrate
;
_journal_issue 5
_journal_name_full 'Acta Crystallographica Section E'
_journal_page_first o1463
_journal_page_last o1465
_journal_paper_doi 10.1107/S1600536805012080
_journal_volume 61
_journal_year 2005
_chemical_formula_iupac 'C4 H9 N2 O3 + , C6 H2 N3 O7 -'
_chemical_formula_moiety 'C4 H9 N2 O3 + , C6 H2 N3 O7 -'
_chemical_formula_sum 'C10 H11 N5 O10'
_chemical_formula_weight 361.24
_chemical_name_common 'L-Asparaginium picrate'
_chemical_name_systematic
;
L-Asparaginium picrate
;
_space_group_IT_number 4
_symmetry_cell_setting monoclinic
_symmetry_space_group_name_Hall 'P 2yb'
_symmetry_space_group_name_H-M 'P 1 21 1'
_atom_sites_solution_hydrogens geom
_atom_sites_solution_primary direct
_atom_sites_solution_secondary difmap
_audit_creation_method SHELXL97
_cell_angle_alpha 90.00
_cell_angle_beta 93.20(2)
_cell_angle_gamma 90.00
_cell_formula_units_Z 2
_cell_length_a 10.367(4)
_cell_length_b 5.1611(7)
_cell_length_c 13.120(3)
_cell_measurement_reflns_used 25
_cell_measurement_temperature 293(2)
_cell_measurement_theta_max 14.29
_cell_measurement_theta_min 10.06
_cell_volume 700.9(3)
_computing_cell_refinement 'CAD-4 EXPRESS'
_computing_data_collection 'CAD-4 EXPRESS (Enraf--Nonius, 1994)'
_computing_data_reduction 'XCAD4 (Harms & Wocadlo, 1995)'
_computing_molecular_graphics 'ORTEPII (Johnson,1976) and PLATON (Spek, 2003)'
_computing_publication_material SHELXL97
_computing_structure_refinement 'SHELXL97 (Sheldrick, 1997)'
_computing_structure_solution 'SHELXS97 (Sheldrick, 1997)'
_diffrn_ambient_temperature 293(2)
_diffrn_measured_fraction_theta_full 0.997
_diffrn_measured_fraction_theta_max 0.997
_diffrn_measurement_device_type 'Nonius MACH-3'
_diffrn_measurement_method \w/2\q
_diffrn_radiation_monochromator graphite
_diffrn_radiation_source 'fine-focus sealed tube'
_diffrn_radiation_type MoK\a
_diffrn_radiation_wavelength 0.71073
_diffrn_reflns_av_R_equivalents 0.0097
_diffrn_reflns_av_sigmaI/netI 0.0089
_diffrn_reflns_limit_h_max 12
_diffrn_reflns_limit_h_min 0
_diffrn_reflns_limit_k_max 6
_diffrn_reflns_limit_k_min -1
_diffrn_reflns_limit_l_max 15
_diffrn_reflns_limit_l_min -15
_diffrn_reflns_number 1769
_diffrn_reflns_theta_full 24.97
_diffrn_reflns_theta_max 24.97
_diffrn_reflns_theta_min 2.44
_diffrn_standards_decay_% 2
_diffrn_standards_interval_time 60
_diffrn_standards_number 3
_exptl_absorpt_coefficient_mu 0.155
_exptl_absorpt_correction_T_max 0.967
_exptl_absorpt_correction_T_min 0.956
_exptl_absorpt_correction_type psi-scan
_exptl_absorpt_process_details '(North <i>et al.</i>, 1968)'
_exptl_crystal_colour yellow
_exptl_crystal_density_diffrn 1.712
_exptl_crystal_density_meas 1.710
_exptl_crystal_density_method 'flotation, using a mixture of carbon tetrachloride and bromoform'
_exptl_crystal_description needle
_exptl_crystal_F_000 372
_exptl_crystal_size_max 0.3
_exptl_crystal_size_mid 0.25
_exptl_crystal_size_min 0.2
_refine_diff_density_max 0.130
_refine_diff_density_min -0.161
_refine_ls_extinction_method none
_refine_ls_goodness_of_fit_ref 1.094
_refine_ls_hydrogen_treatment constr
_refine_ls_matrix_type full
_refine_ls_number_parameters 227
_refine_ls_number_reflns 1380
_refine_ls_number_restraints 1
_refine_ls_restrained_S_all 1.093
_refine_ls_R_factor_all 0.0271
_refine_ls_R_factor_gt 0.0251
_refine_ls_shift/su_max 0.000
_refine_ls_shift/su_mean 0.000
_refine_ls_structure_factor_coef Fsqd
_refine_ls_weighting_details 'calc w = 1/[\s^2^(Fo^2^)+(0.0395P)^2^+0.1431P] where P=(Fo^2^+2Fc^2^)/3'
_refine_ls_weighting_scheme calc
_refine_ls_wR_factor_gt 0.0679
_refine_ls_wR_factor_ref 0.0695
_reflns_number_gt 1300
_reflns_number_total 1380
_reflns_threshold_expression I>2\s(I)
_cod_data_source_file er6019.cif
_cod_data_source_block I
_cod_depositor_comments
;
The following automatic conversions were performed:
'_symmetry_cell_setting' value 'Monoclinic' changed to 'monoclinic'
according to '/home/saulius/struct/CIF-dictionaries/cif_core.dic'
dictionary named 'cif_core.dic' version 2.4.1 from 2010-06-29.

Automatic conversion script
Id: cif_fix_enum 1527 2010-12-29 10:47:43Z saulius 

The following automatic conversions were performed:

'_symmetry_cell_setting' value 'Monoclinic' changed to 'monoclinic'
according to /home/saulius/struct/CIF-dictionaries/cif_core.dic
dictionary named 'cif_core.dic' version 2.4.1 from 2010-06-29.

Automatic conversion script
Id: cif_fix_values 1715 2011-07-08 13:25:40Z adriana 
;
_cod_original_sg_symbol_H-M 'P 21'
_cod_database_code 2205705
_cod_database_fobs_code 2205705

loop_
_symmetry_equiv_pos_as_xyz
'x, y, z'
'-x, y+1/2, -z'

loop_
_atom_site_label
_atom_site_fract_x
_atom_site_fract_y
_atom_site_fract_z
_atom_site_U_iso_or_equiv
_atom_site_adp_type
_atom_site_calc_flag
_atom_site_refinement_flags
_atom_site_occupancy
_atom_site_type_symbol
O1A 0.59569(13) 1.0882(4) 0.53378(11) 0.0436(4) Uani d . 1 O
O1B 0.79807(14) 1.0766(4) 0.60253(11) 0.0477(5) Uani d . 1 O
H1B 0.7693 1.1720 0.6458 0.072 Uiso calc R 1 H
C11 0.70423(18) 1.0048(5) 0.53770(14) 0.0301(5) Uani d . 1 C
C12 0.74786(17) 0.7887(4) 0.46931(13) 0.0264(4) Uani d . 1 C
H12 0.7594 0.6320 0.5110 0.032 Uiso calc R 1 H
C13 0.87508(17) 0.8442(4) 0.42050(14) 0.0290(4) Uani d . 1 C
H13A 0.9443 0.8497 0.4733 0.035 Uiso calc R 1 H
H13B 0.8934 0.7042 0.3742 0.035 Uiso calc R 1 H
N11 0.64307(14) 0.7376(4) 0.38979(12) 0.0318(4) Uani d . 1 N
H11A 0.5697 0.7053 0.4196 0.048 Uiso calc R 1 H
H11C 0.6640 0.6013 0.3526 0.048 Uiso calc R 1 H
H11B 0.6327 0.8757 0.3495 0.048 Uiso calc R 1 H
C14 0.87206(18) 1.0968(5) 0.36268(14) 0.0318(5) Uani d . 1 C
O1C 0.78357(15) 1.2492(4) 0.37105(12) 0.0460(4) Uani d . 1 O
N12 0.97029(19) 1.1426(5) 0.30450(16) 0.0561(6) Uani d . 1 N
H12A 0.9733 1.2850 0.2707 0.067 Uiso calc R 1 H
H12B 1.0309 1.0299 0.3006 0.067 Uiso calc R 1 H
C1 0.73041(18) 0.4964(5) 0.81456(14) 0.0320(5) Uani d . 1 C
O1 0.74635(16) 0.4525(4) 0.72231(11) 0.0489(4) Uani d . 1 O
C2 0.64145(17) 0.6914(5) 0.84633(14) 0.0297(5) Uani d . 1 C
N1 0.55558(16) 0.8191(4) 0.76962(13) 0.0385(5) Uani d . 1 N
O3 0.5250(2) 1.0442(5) 0.78598(15) 0.0664(6) Uani d . 1 O
O2 0.51672(17) 0.6994(5) 0.69473(12) 0.0578(5) Uani d . 1 O
C3 0.63304(17) 0.7754(5) 0.94462(14) 0.0307(4) Uani d . 1 C
H3 0.5783 0.9113 0.9596 0.037 Uiso calc R 1 H
C4 0.70761(17) 0.6541(5) 1.02121(13) 0.0312(5) Uani d . 1 C
N2 0.70841(17) 0.7570(5) 1.12437(13) 0.0431(5) Uani d . 1 N
O5 0.77026(17) 0.6383(6) 1.19166(11) 0.0660(7) Uani d . 1 O
O4 0.64878(19) 0.9553(5) 1.13911(13) 0.0601(5) Uani d . 1 O
C5 0.78720(18) 0.4488(5) 1.00050(15) 0.0328(5) Uani d . 1 C
H5 0.8328 0.3625 1.0533 0.039 Uiso calc R 1 H
C6 0.79823(18) 0.3732(5) 0.90073(15) 0.0323(4) Uani d . 1 C
N3 0.88675(17) 0.1617(4) 0.88501(15) 0.0413(5) Uani d . 1 N
O7 0.9274(2) 0.1294(5) 0.79970(15) 0.0726(6) Uani d . 1 O
O6 0.91865(16) 0.0232(4) 0.95717(15) 0.0566(5) Uani d . 1 O

loop_
_atom_site_aniso_label
_atom_site_aniso_U_11
_atom_site_aniso_U_22
_atom_site_aniso_U_33
_atom_site_aniso_U_12
_atom_site_aniso_U_13
_atom_site_aniso_U_23
O1A 0.0359(7) 0.0519(11) 0.0442(8) 0.0065(8) 0.0119(6) -0.0112(8)
O1B 0.0478(8) 0.0559(12) 0.0386(8) 0.0076(9) -0.0052(6) -0.0230(9)
C11 0.0355(10) 0.0315(12) 0.0238(8) 0.0010(9) 0.0069(7) -0.0002(9)
C12 0.0319(9) 0.0227(11) 0.0245(8) -0.0006(9) 0.0018(7) -0.0013(8)
C13 0.0271(9) 0.0285(11) 0.0316(9) 0.0024(8) 0.0029(7) -0.0065(9)
N11 0.0296(7) 0.0345(10) 0.0317(8) -0.0053(8) 0.0056(6) -0.0076(8)
C14 0.0338(9) 0.0286(12) 0.0338(9) -0.0048(10) 0.0084(7) -0.0082(9)
O1C 0.0540(8) 0.0281(8) 0.0581(9) 0.0090(8) 0.0216(7) 0.0082(8)
N12 0.0545(11) 0.0453(14) 0.0720(13) -0.0041(11) 0.0339(10) 0.0058(12)
C1 0.0364(10) 0.0289(12) 0.0308(9) -0.0054(10) 0.0043(8) -0.0061(10)
O1 0.0693(10) 0.0472(11) 0.0311(7) 0.0035(9) 0.0097(7) -0.0123(8)
C2 0.0285(8) 0.0327(13) 0.0275(9) -0.0025(9) -0.0009(7) 0.0006(9)
N1 0.0360(9) 0.0450(14) 0.0341(9) -0.0040(9) -0.0022(7) 0.0054(9)
O3 0.0774(13) 0.0559(14) 0.0637(11) 0.0282(11) -0.0166(9) 0.0042(10)
O2 0.0644(10) 0.0684(15) 0.0383(8) -0.0166(11) -0.0184(7) 0.0046(10)
C3 0.0271(8) 0.0314(12) 0.0340(9) 0.0015(9) 0.0062(7) -0.0034(10)
C4 0.0309(9) 0.0392(13) 0.0239(8) -0.0040(9) 0.0043(7) -0.0044(9)
N2 0.0423(9) 0.0590(14) 0.0287(9) -0.0064(11) 0.0088(7) -0.0076(10)
O5 0.0688(10) 0.1023(19) 0.0259(7) 0.0137(13) -0.0053(7) -0.0014(11)
O4 0.0729(12) 0.0638(14) 0.0450(9) 0.0061(12) 0.0152(8) -0.0227(10)
C5 0.0297(9) 0.0366(13) 0.0319(9) -0.0031(9) -0.0005(7) 0.0033(10)
C6 0.0287(9) 0.0288(12) 0.0397(10) -0.0010(9) 0.0058(7) -0.0062(10)
N3 0.0346(8) 0.0309(11) 0.0583(12) 0.0027(9) 0.0020(8) -0.0056(11)
O7 0.0819(13) 0.0711(15) 0.0667(11) 0.0357(13) 0.0220(10) -0.0141(12)
O6 0.0479(9) 0.0429(11) 0.0789(12) 0.0117(9) 0.0010(8) 0.0101(10)

loop_
_atom_type_symbol
_atom_type_description
_atom_type_scat_dispersion_real
_atom_type_scat_dispersion_imag
_atom_type_scat_source
C C 0.0033 0.0016 'International Tables Vol C Tables 4.2.6.8 and 6.1.1.4'
H H 0.0000 0.0000 'International Tables Vol C Tables 4.2.6.8 and 6.1.1.4'
N N 0.0061 0.0033 'International Tables Vol C Tables 4.2.6.8 and 6.1.1.4'
O O 0.0106 0.0060 'International Tables Vol C Tables 4.2.6.8 and 6.1.1.4'

loop_
_geom_angle_atom_site_label_1
_geom_angle_atom_site_label_2
_geom_angle_atom_site_label_3
_geom_angle
_geom_angle_publ_flag
C11 O1B H1B 109.5 ?
O1A C11 O1B 125.8(2) y
O1A C11 C12 123.2(2) y
O1B C11 C12 110.9(2) y
N11 C12 C11 108.4(2) ?
N11 C12 C13 110.71(14) ?
C11 C12 C13 113.82(17) ?
N11 C12 H12 107.9 ?
C11 C12 H12 107.9 ?
C13 C12 H12 107.9 ?
C14 C13 C12 112.30(16) ?
C14 C13 H13A 109.1 ?
C12 C13 H13A 109.1 ?
C14 C13 H13B 109.1 ?
C12 C13 H13B 109.1 ?
H13A C13 H13B 107.9 ?
C12 N11 H11A 109.5 ?
C12 N11 H11C 109.5 ?
H11A N11 H11C 109.5 ?
C12 N11 H11B 109.5 ?
H11A N11 H11B 109.5 ?
H11C N11 H11B 109.5 ?
O1C C14 N12 122.9(2) ?
O1C C14 C13 120.51(17) ?
N12 C14 C13 116.6(2) ?
C14 N12 H12A 120.0 ?
C14 N12 H12B 120.0 ?
H12A N12 H12B 120.0 ?
O1 C1 C2 121.8(2) ?
O1 C1 C6 126.3(2) ?
C2 C1 C6 111.84(16) ?
C3 C2 C1 124.69(18) ?
C3 C2 N1 115.94(18) ?
C1 C2 N1 119.34(16) ?
O2 N1 O3 123.2(2) ?
O2 N1 C2 119.4(2) ?
O3 N1 C2 117.4(2) ?
C2 C3 C4 118.62(19) ?
C2 C3 H3 120.7 ?
C4 C3 H3 120.7 ?
C5 C4 C3 121.40(17) ?
C5 C4 N2 119.45(18) ?
C3 C4 N2 119.0(2) ?
O4 N2 O5 123.8(2) ?
O4 N2 C4 118.6(2) ?
O5 N2 C4 117.6(2) ?
C6 C5 C4 119.17(19) ?
C6 C5 H5 120.4 ?
C4 C5 H5 120.4 ?
C5 C6 C1 123.8(2) ?
C5 C6 N3 115.85(19) ?
C1 C6 N3 120.31(17) ?
O6 N3 O7 122.4(2) ?
O6 N3 C6 118.60(18) ?
O7 N3 C6 119.0(2) ?

loop_
_geom_bond_atom_site_label_1
_geom_bond_atom_site_label_2
_geom_bond_distance
_geom_bond_publ_flag
O1A C11 1.203(2) y
O1B C11 1.309(2) y
O1B H1B 0.8200 ?
C11 C12 1.516(3) ?
C12 N11 1.487(2) ?
C12 C13 1.525(3) ?
C12 H12 0.9800 ?
C13 C14 1.508(3) ?
C13 H13A 0.9700 ?
C13 H13B 0.9700 ?
N11 H11A 0.8900 ?
N11 H11C 0.8900 ?
N11 H11B 0.8900 ?
C14 O1C 1.218(3) ?
C14 N12 1.328(3) ?
N12 H12A 0.8600 ?
N12 H12B 0.8600 ?
C1 O1 1.251(2) ?
C1 C2 1.442(3) ?
C1 C6 1.445(3) ?
C2 C3 1.368(3) ?
C2 N1 1.463(3) ?
N1 O2 1.211(3) ?
N1 O3 1.226(3) ?
C3 C4 1.383(3) ?
C3 H3 0.9300 ?
C4 C5 1.379(3) ?
C4 N2 1.454(3) ?
N2 O4 1.217(3) ?
N2 O5 1.226(3) ?
C5 C6 1.377(3) ?
C5 H5 0.9300 ?
C6 N3 1.448(3) ?
N3 O6 1.217(3) ?
N3 O7 1.229(2) ?

loop_
_geom_hbond_atom_site_label_D
_geom_hbond_atom_site_label_H
_geom_hbond_atom_site_label_A
_geom_hbond_site_symmetry_A
_geom_hbond_distance_DH
_geom_hbond_distance_HA
_geom_hbond_distance_DA
_geom_hbond_angle_DHA
O1B H1B O1 1_565 0.82 1.79 2.572(2) 160
N11 H11A O1A 2_646 0.89 1.95 2.829(2) 170
N11 H11B O2 2_656 0.89 2.33 3.074(3) 141
N11 H11B O1C . 0.89 2.49 3.032(3) 120
N11 H11C O1C 1_545 0.89 2.21 2.929(3) 138
N11 H11C O5 1_554 0.89 2.44 3.024(2) 123
N12 H12A O7 2_766 0.86 2.28 3.077(3) 155
N12 H12B O1 2_756 0.86 2.38 3.135(3) 147
N12 H12B O7 2_756 0.86 2.50 3.189(4) 138

loop_
_geom_torsion_atom_site_label_1
_geom_torsion_atom_site_label_2
_geom_torsion_atom_site_label_3
_geom_torsion_atom_site_label_4
_geom_torsion
_geom_torsion_publ_flag
O1A C11 C12 N11 9.4(3) y
O1B C11 C12 N11 -173.3(2) y
O1A C11 C12 C13 133.0(2) ?
O1B C11 C12 C13 -49.7(2) ?
N11 C12 C13 C14 67.7(2) y
C11 C12 C13 C14 -54.6(2) ?
C12 C13 C14 O1C 11.0(3) y
C12 C13 C14 N12 -169.8(2) y
O1 C1 C2 C3 -169.9(2) ?
C6 C1 C2 C3 7.9(3) ?
O1 C1 C2 N1 7.9(3) ?
C6 C1 C2 N1 -174.28(18) ?
C3 C2 N1 O2 -149.7(2) ?
C1 C2 N1 O2 32.3(3) y
C3 C2 N1 O3 29.2(3) y
C1 C2 N1 O3 -148.8(2) ?
C1 C2 C3 C4 -5.0(3) ?
N1 C2 C3 C4 177.13(18) ?
C2 C3 C4 C5 -1.4(3) ?
C2 C3 C4 N2 174.40(19) ?
C5 C4 N2 O4 171.9(2) ?
C3 C4 N2 O4 -3.9(3) y
C5 C4 N2 O5 -7.7(3) y
C3 C4 N2 O5 176.5(2) ?
C3 C4 C5 C6 3.9(3) ?
N2 C4 C5 C6 -171.9(2) ?
C4 C5 C6 C1 -0.2(3) ?
C4 C5 C6 N3 178.09(18) ?
O1 C1 C6 C5 172.5(2) ?
C2 C1 C6 C5 -5.2(3) ?
O1 C1 C6 N3 -5.7(3) ?
C2 C1 C6 N3 176.56(18) ?
C5 C6 N3 O6 18.7(3) y
C1 C6 N3 O6 -162.9(2) ?
C5 C6 N3 O7 -160.9(2) ?
C1 C6 N3 O7 17.5(3) y
